data_1569301
loop_
_publ_author_name
'Murillo, Jesse'
'Goodwin, Conrad A. P.'
'Stevens, Lauren'
'Fortier, Skye'
'Gaunt, Andrew J.'
'Scott, Brian L.'

_publ_section_title
;
 Synthesis and comparison of iso-structural f-block metal complexes (Ce,
 U, Np, Pu) featuring <i>&#x3b7;</i><sup>6</sup>-arene interactions.
;
_journal_issue 27
_journal_name_full 'Chemical science'
_journal_page_first 7438
_journal_page_last 7446
_journal_paper_doi 10.1039/d3sc02194g
_journal_volume 14
_journal_year 2023
_chemical_formula_moiety 'C50 H66 Cl2 K N2 Np O4, C4 H9 O2'
_chemical_formula_sum 'C54 H75 Cl2 K N2 Np O6'
_chemical_formula_weight 1195.16
_chemical_properties_physical Air-sensitive,Moisture-sensitive
_space_group_crystal_system monoclinic
_space_group_IT_number 14
_space_group_name_Hall '-P 2ybc'
_space_group_name_H-M_alt 'P 1 21/c 1'
_atom_sites_solution_hydrogens geom
_atom_sites_solution_primary dual
_audit_creation_date 2021-02-06
_audit_creation_method
;
Olex2 1.3
(compiled 2020.11.12 svn.r5f609507 for OlexSys, GUI svn.r6226)
;
_audit_update_record
;
2023-01-27 deposited with the CCDC.	2023-06-12 downloaded from the CCDC.
;
_cell_angle_alpha 90
_cell_angle_beta 107.882(8)
_cell_angle_gamma 90
_cell_formula_units_Z 4
_cell_length_a 17.9304(14)
_cell_length_b 12.0060(7)
_cell_length_c 26.7063(18)
_cell_measurement_reflns_used 11223
_cell_measurement_temperature 100(1)
_cell_measurement_theta_max 30.6520
_cell_measurement_theta_min 2.0830
_cell_volume 5471.4(7)
_computing_cell_refinement 'CrysAlisPro 1.171.40.67a (Rigaku OD, 2019)'
_computing_data_collection 'CrysAlisPro 1.171.40.67a (Rigaku OD, 2019)'
_computing_data_reduction 'CrysAlisPro 1.171.40.67a (Rigaku OD, 2019)'
_computing_molecular_graphics 'Olex2 1.3 (Dolomanov et al., 2009)'
_computing_publication_material 'Olex2 1.3 (Dolomanov et al., 2009)'
_computing_structure_refinement 'SHELXL 2018/3 (Sheldrick, 2015)'
_computing_structure_solution 'SHELXT  (Sheldrick, 2015)'
_diffrn_ambient_temperature 100(1)
_diffrn_detector 'CCD plate'
_diffrn_measured_fraction_theta_full 0.995
_diffrn_measured_fraction_theta_max 0.995
_diffrn_measurement_details
;
List of Runs (angles in degrees, time in seconds):

  # Type    Start    End  Width  t~exp~   \w     \q     \k     \f   Frames
#--------------------------------------------------------------------------
  1  \w      2.26 122.26   0.50   60.00    --   28.00  73.75 -25.74  240
  2  \w      2.26 122.26   0.50   60.00    --   28.00  73.75  64.26  240
  3  \w    -53.74  65.76   0.50   60.00    --  -28.00  73.75 154.26  239
  4  \w    -53.74  65.76   0.50   60.00    --  -28.00  73.75-115.74  239
;
_diffrn_measurement_device 'abstract diffractometer'
_diffrn_measurement_device_type 'Saxi-CrysAlisPro-abstract goniometer imported SAXI images'
_diffrn_measurement_method '\w scans'
_diffrn_orient_matrix_type 'CrysAlisPro convention (1999,Acta A55,543-557)'
_diffrn_orient_matrix_UB_11 0.0012990000
_diffrn_orient_matrix_UB_12 -0.0116774000
_diffrn_orient_matrix_UB_13 0.0262452000
_diffrn_orient_matrix_UB_21 -0.0344181000
_diffrn_orient_matrix_UB_22 -0.0328375000
_diffrn_orient_matrix_UB_23 -0.0093742000
_diffrn_orient_matrix_UB_31 0.0233492000
_diffrn_orient_matrix_UB_32 -0.0477512000
_diffrn_orient_matrix_UB_33 0.0000230000
_diffrn_radiation_monochromator graphite
_diffrn_radiation_probe x-ray
_diffrn_radiation_type 'Mo K\a'
_diffrn_radiation_wavelength 0.71073
_diffrn_reflns_av_R_equivalents 0.0902
_diffrn_reflns_av_unetI/netI 0.0893
_diffrn_reflns_Laue_measured_fraction_full 0.995
_diffrn_reflns_Laue_measured_fraction_max 0.995
_diffrn_reflns_limit_h_max 22
_diffrn_reflns_limit_h_min -21
_diffrn_reflns_limit_k_max 15
_diffrn_reflns_limit_k_min -14
_diffrn_reflns_limit_l_max 27
_diffrn_reflns_limit_l_min -33
_diffrn_reflns_number 35831
_diffrn_reflns_point_group_measured_fraction_full 0.995
_diffrn_reflns_point_group_measured_fraction_max 0.995
_diffrn_reflns_theta_full 25.242
_diffrn_reflns_theta_max 26.373
_diffrn_reflns_theta_min 1.876
_diffrn_source 'fine-focus sealed X-ray tube'
_diffrn_source_type 'Enhance (Mo) X-ray Source'
_exptl_absorpt_coefficient_mu 2.121
_exptl_absorpt_correction_T_max 1.00000
_exptl_absorpt_correction_T_min 0.50932
_exptl_absorpt_correction_type multi-scan
_exptl_absorpt_process_details
;
CrysAlisPro 1.171.40.67a (Rigaku Oxford Diffraction, 2019)
Empirical absorption correction using spherical harmonics,
 implemented in SCALE3 ABSPACK scaling algorithm.
;
_exptl_crystal_colour 'clear red'
_exptl_crystal_colour_lustre clear
_exptl_crystal_colour_primary red
_exptl_crystal_density_diffrn 1.451
_exptl_crystal_description block
_exptl_crystal_F_000 2428
_exptl_crystal_preparation 'By AJG, JM, CAPG'
_exptl_crystal_recrystallization_method 'Re-crystallisation from solvent'
_exptl_crystal_size_max 0.2
_exptl_crystal_size_mid 0.2
_exptl_crystal_size_min 0.1
_refine_diff_density_max 1.447
_refine_diff_density_min -0.620
_refine_diff_density_rms 0.119
_refine_ls_extinction_method none
_refine_ls_goodness_of_fit_ref 1.002
_refine_ls_hydrogen_treatment constr
_refine_ls_matrix_type full
_refine_ls_number_parameters 609
_refine_ls_number_reflns 11123
_refine_ls_number_restraints 0
_refine_ls_restrained_S_all 1.002
_refine_ls_R_factor_all 0.0732
_refine_ls_R_factor_gt 0.0448
_refine_ls_shift/su_max 0.001
_refine_ls_shift/su_mean 0.000
_refine_ls_structure_factor_coef Fsqd
_refine_ls_weighting_details 'w=1/[\s^2^(Fo^2^)+(0.0236P)^2^] where P=(Fo^2^+2Fc^2^)/3'
_refine_ls_weighting_scheme calc
_refine_ls_wR_factor_gt 0.0796
_refine_ls_wR_factor_ref 0.0883
_reflns_Friedel_coverage 0.000
_reflns_number_gt 8172
_reflns_number_total 11123
_reflns_threshold_expression 'I > 2\s(I)'
_cod_data_source_file d3sc02194g2.cif
_cod_data_source_block 2_Np
_cod_depositor_comments 'Adding full bibliography for 1569298--1569306.cif.'
_cod_database_code 1569301
_shelx_shelxl_version_number 2018/3
_chemical_oxdiff_formula NpCl2KN2C50O6
_shelx_space_group_comment
;
The symmetry employed for this shelxl refinement is uniquely defined
by the following loop, which should always be used as a source of
symmetry information in preference to the above space-group names.
They are only intended as comments.
;
_shelx_estimated_absorpt_t_max 0.816
_shelx_estimated_absorpt_t_min 0.676
_reflns_odcompleteness_completeness 99.34
_reflns_odcompleteness_iscentric 1
_reflns_odcompleteness_theta 26.32
_olex2_refinement_description
;
1. Fixed Uiso
 At 1.2 times of:
  All C(H) groups, All C(H,H) groups
 At 1.5 times of:
  All C(H,H,H) groups
2.a Ternary CH refined with riding coordinates:
 C25(H25), C28(H28), C37(H37), C40(H40)
2.b Secondary CH2 refined with riding coordinates:
 C44(H44A,H44B), C45(H45A,H45B), C48(H48A,H48B), C49(H49A,H49B), C52(H52A,H52B)
2.c Aromatic/amide H refined with riding coordinates:
 C2(H2), C3(H3), C4(H4), C5(H5), C8(H8), C9(H9), C11(H11), C12(H12), C14(H14),
 C15(H15), C16(H16), C17(H17), C21(H21), C22(H22), C23(H23), C33(H33), C34(H34),
  C35(H35), C53(H53)
2.d Idealised Me refined as rotating group:
 C26(H26A,H26B,H26C), C27(H27A,H27B,H27C), C29(H29A,H29B,H29C), C30(H30A,H30B,
 H30C), C38(H38A,H38B,H38C), C39(H39A,H39B,H39C), C41(H41A,H41B,H41C), C42(H42A,
 H42B,H42C), C43(H43A,H43B,H43C), C46(H46A,H46B,H46C), C47(H47A,H47B,H47C),
 C50(H50A,H50B,H50C), C51(H51A,H51B,H51C), C54(H54A,H54B,H54C)
;
_lanl_internal_coll_client CAPG/JM/AJG
_lanl_internal_coll_date 2/4/21
_lanl_internal_coll_frame_method '\w scans'
_lanl_internal_coll_frame_time 60s
_lanl_internal_coll_frame_width 0.5
_lanl_internal_coll_name ms0486
_lanl_internal_coll_type custom
_lanl_internal_coll_user CAPG
_lanl_internal_process_date 2/5/21
_lanl_internal_process_user CAPG
_lanl_internal_refinement_date 2/6/21
_lanl_internal_refinement_user CAPG
_lanl_internal_solution_date 2/5/21
_lanl_internal_solution_user CAPG
_olex2_exptl_crystal_mounting_method
'Coated in NVH oil, mounted insisde a quartz capillary that was sealed at both ends with capillary wax. The outside of the capillary was then coated in Tough As Nails clear nail varnish to provide shatter resistance.'
_olex2_submission_special_instructions 'No special instructions were received'
_oxdiff_exptl_absorpt_empirical_details
;
Empirical correction (ABSPACK) includes:
- Absorption correction using spherical harmonics
- Frame scaling
;
_oxdiff_exptl_absorpt_empirical_full_max 2.469
_oxdiff_exptl_absorpt_empirical_full_min 0.233

loop_
_space_group_symop_operation_xyz
'x, y, z'
'-x, y+1/2, -z+1/2'
'-x, -y, -z'
'x, -y-1/2, z-1/2'

loop_
_atom_site_label
_atom_site_type_symbol
_atom_site_fract_x
_atom_site_fract_y
_atom_site_fract_z
_atom_site_U_iso_or_equiv
_atom_site_adp_type
_atom_site_occupancy
_atom_site_site_symmetry_order
_atom_site_calc_flag
_atom_site_refinement_flags_posn
_atom_site_refinement_flags_adp
_atom_site_refinement_flags_occupancy
_atom_site_disorder_assembly
_atom_site_disorder_group
C14 C 0.8892(3) 0.2373(4) 0.28082(17) 0.0251(11) Uani 1 1 d . . . . .
Cl1 Cl 0.68862(8) 0.48087(12) 0.28236(5) 0.0392(3) Uani 1 1 d . . . . .
K1 K 0.58488(7) 0.17413(11) 0.44051(5) 0.0400(3) Uani 1 1 d . . . . .
N2 N 0.8381(2) 0.2275(3) 0.31033(15) 0.0250(9) Uani 1 1 d . . . . .
Np1 Np 0.79116(2) 0.37410(2) 0.35898(2) 0.02311(6) Uani 1 1 d . . . . .
O1 O 0.4403(2) 0.2648(3) 0.39778(15) 0.0477(10) Uani 1 1 d . . . . .
C15 C 0.9013(3) 0.1551(4) 0.24652(19) 0.0336(13) Uani 1 1 d . . . . .
H2 H 0.876268 0.084809 0.244783 0.040 Uiso 1 1 calc R U . . .
Cl2 Cl 0.69840(8) 0.21933(11) 0.38074(5) 0.0380(3) Uani 1 1 d . . . . .
N1 N 0.7790(2) 0.4742(3) 0.43792(14) 0.0247(9) Uani 1 1 d . . . . .
O2 O 0.4805(3) 0.0801(4) 0.34925(15) 0.0502(11) Uani 1 1 d . . . . .
C16 C 0.9489(3) 0.1743(4) 0.21533(18) 0.0320(13) Uani 1 1 d . . . . .
H3 H 0.955837 0.117026 0.192606 0.038 Uiso 1 1 calc R U . . .
O3 O 0.6024(2) 0.0766(3) 0.53770(15) 0.0479(11) Uani 1 1 d . . . . .
C17 C 0.9864(3) 0.2749(5) 0.2166(2) 0.0344(13) Uani 1 1 d . . . . .
H4 H 1.017074 0.288528 0.193844 0.041 Uiso 1 1 calc R U . . .
O4 O 0.6498(2) -0.0375(3) 0.46112(15) 0.0468(10) Uani 1 1 d . . . . .
C18 C 0.9787(3) 0.3549(4) 0.25119(19) 0.0315(12) Uani 1 1 d . . . . .
H5 H 1.005456 0.423816 0.252880 0.038 Uiso 1 1 calc R U . . .
C13 C 0.9326(3) 0.3375(4) 0.28398(18) 0.0266(12) Uani 1 1 d . . . . .
C4 C 0.9271(3) 0.4203(4) 0.32388(18) 0.0262(11) Uani 1 1 d . . . . .
C5 C 0.8849(3) 0.5194(4) 0.31167(19) 0.0294(12) Uani 1 1 d . . . . .
H8 H 0.864442 0.541902 0.275960 0.035 Uiso 1 1 calc R U . . .
C6 C 0.8722(3) 0.5855(4) 0.35083(18) 0.0272(12) Uani 1 1 d . . . . .
H9 H 0.843510 0.652928 0.341688 0.033 Uiso 1 1 calc R U . . .
C1 C 0.9013(3) 0.5539(4) 0.40366(18) 0.0256(11) Uani 1 1 d . . . . .
C2 C 0.9467(3) 0.4566(4) 0.41606(18) 0.0260(11) Uani 1 1 d . . . . .
H11 H 0.969005 0.435745 0.451883 0.031 Uiso 1 1 calc R U . . .
C3 C 0.9595(3) 0.3909(4) 0.37734(17) 0.0247(11) Uani 1 1 d . . . . .
H12 H 0.990331 0.325276 0.386629 0.030 Uiso 1 1 calc R U . . .
C7 C 0.8796(3) 0.6157(4) 0.44551(17) 0.0253(11) Uani 1 1 d . . . . .
C12 C 0.9206(3) 0.7113(4) 0.46862(19) 0.0330(13) Uani 1 1 d . . . . .
H14 H 0.961580 0.739349 0.456516 0.040 Uiso 1 1 calc R U . . .
C11 C 0.9019(3) 0.7651(4) 0.5091(2) 0.0365(13) Uani 1 1 d . . . . .
H15 H 0.929254 0.830348 0.524698 0.044 Uiso 1 1 calc R U . . .
C10 C 0.8429(3) 0.7224(4) 0.52629(19) 0.0336(13) Uani 1 1 d . . . . .
H16 H 0.830190 0.758370 0.554289 0.040 Uiso 1 1 calc R U . . .
C9 C 0.8013(3) 0.6275(4) 0.50364(18) 0.0318(12) Uani 1 1 d . . . . .
H17 H 0.760649 0.600962 0.516421 0.038 Uiso 1 1 calc R U . . .
C8 C 0.8178(3) 0.5700(4) 0.46232(18) 0.0247(11) Uani 1 1 d . . . . .
C31 C 0.8034(3) 0.1172(4) 0.30730(18) 0.0271(11) Uani 1 1 d . . . . .
C32 C 0.8420(3) 0.0359(4) 0.34355(19) 0.0298(12) Uani 1 1 d . . . . .
C33 C 0.8075(4) -0.0699(5) 0.3404(2) 0.0404(14) Uani 1 1 d . . . . .
H21 H 0.833209 -0.126018 0.364712 0.048 Uiso 1 1 calc R U . . .
C34 C 0.7369(4) -0.0945(5) 0.3027(2) 0.0485(16) Uani 1 1 d . . . . .
H22 H 0.714112 -0.166229 0.301527 0.058 Uiso 1 1 calc R U . . .
C35 C 0.7002(4) -0.0146(5) 0.2671(2) 0.0409(14) Uani 1 1 d . . . . .
H23 H 0.652054 -0.031985 0.241164 0.049 Uiso 1 1 calc R U . . .
C36 C 0.7322(3) 0.0931(4) 0.26809(19) 0.0327(13) Uani 1 1 d . . . . .
C40 C 0.6902(3) 0.1794(5) 0.22750(19) 0.0357(13) Uani 1 1 d . . . . .
H25 H 0.721825 0.249485 0.234980 0.043 Uiso 1 1 calc R U . . .
C41 C 0.6081(3) 0.2066(5) 0.2301(2) 0.0452(15) Uani 1 1 d . . . . .
H26A H 0.576504 0.138469 0.224452 0.068 Uiso 1 1 calc R U . . .
H26B H 0.583208 0.261133 0.202778 0.068 Uiso 1 1 calc R U . . .
H26C H 0.612010 0.237650 0.264757 0.068 Uiso 1 1 calc R U . . .
C42 C 0.6852(4) 0.1413(5) 0.1715(2) 0.0516(17) Uani 1 1 d . . . . .
H27A H 0.738180 0.128530 0.169432 0.077 Uiso 1 1 calc R U . . .
H27B H 0.659331 0.199023 0.146230 0.077 Uiso 1 1 calc R U . . .
H27C H 0.655014 0.072005 0.163300 0.077 Uiso 1 1 calc R U . . .
C37 C 0.9183(3) 0.0613(4) 0.3864(2) 0.0325(13) Uani 1 1 d . . . . .
H28 H 0.936614 0.136469 0.379050 0.039 Uiso 1 1 calc R U . . .
C39 C 0.9049(4) 0.0662(7) 0.4400(2) 0.065(2) Uani 1 1 d . . . . .
H29A H 0.865266 0.122831 0.439349 0.098 Uiso 1 1 calc R U . . .
H29B H 0.954089 0.085376 0.466947 0.098 Uiso 1 1 calc R U . . .
H29C H 0.886652 -0.006595 0.448080 0.098 Uiso 1 1 calc R U . . .
C38 C 0.9823(4) -0.0218(5) 0.3877(3) 0.0564(18) Uani 1 1 d . . . . .
H30A H 0.967855 -0.095059 0.398045 0.085 Uiso 1 1 calc R U . . .
H30B H 1.031585 0.002629 0.413180 0.085 Uiso 1 1 calc R U . . .
H30C H 0.988986 -0.026943 0.352695 0.085 Uiso 1 1 calc R U . . .
C19 C 0.7227(3) 0.4377(4) 0.46255(18) 0.0247(11) Uani 1 1 d . . . . .
C20 C 0.6446(3) 0.4773(4) 0.44422(19) 0.0291(12) Uani 1 1 d . . . . .
C21 C 0.5934(3) 0.4488(4) 0.4731(2) 0.0341(13) Uani 1 1 d . . . . .
H33 H 0.541052 0.475581 0.461544 0.041 Uiso 1 1 calc R U . . .
C22 C 0.6166(3) 0.3840(5) 0.5172(2) 0.0378(14) Uani 1 1 d . . . . .
H34 H 0.581672 0.368747 0.536798 0.045 Uiso 1 1 calc R U . . .
C23 C 0.6925(3) 0.3403(4) 0.5330(2) 0.0333(13) Uani 1 1 d . . . . .
H35 H 0.707998 0.292131 0.562585 0.040 Uiso 1 1 calc R U . . .
C24 C 0.7459(3) 0.3658(4) 0.50623(18) 0.0287(12) Uani 1 1 d . . . . .
C28 C 0.8277(3) 0.3166(4) 0.52491(18) 0.0312(12) Uani 1 1 d . . . . .
H37 H 0.852712 0.328881 0.496669 0.037 Uiso 1 1 calc R U . . .
C30 C 0.8279(4) 0.1912(5) 0.5355(2) 0.0506(16) Uani 1 1 d . . . . .
H38A H 0.880144 0.160869 0.539360 0.076 Uiso 1 1 calc R U . . .
H38B H 0.789321 0.154406 0.505986 0.076 Uiso 1 1 calc R U . . .
H38C H 0.814490 0.178085 0.567910 0.076 Uiso 1 1 calc R U . . .
C29 C 0.8780(3) 0.3745(5) 0.5746(2) 0.0495(15) Uani 1 1 d . . . . .
H39A H 0.854021 0.364989 0.602778 0.074 Uiso 1 1 calc R U . . .
H39B H 0.881656 0.454100 0.567559 0.074 Uiso 1 1 calc R U . . .
H39C H 0.930559 0.341729 0.585544 0.074 Uiso 1 1 calc R U . . .
C25 C 0.6139(3) 0.5491(5) 0.3958(2) 0.0370(14) Uani 1 1 d . . . . .
H40 H 0.658804 0.564838 0.382079 0.044 Uiso 1 1 calc R U . . .
C26 C 0.5520(3) 0.4869(5) 0.3528(2) 0.0463(16) Uani 1 1 d . . . . .
H41A H 0.505491 0.474790 0.364060 0.069 Uiso 1 1 calc R U . . .
H41B H 0.573103 0.414854 0.346400 0.069 Uiso 1 1 calc R U . . .
H41C H 0.537655 0.531047 0.320403 0.069 Uiso 1 1 calc R U . . .
C27 C 0.5829(4) 0.6607(5) 0.4079(3) 0.0544(17) Uani 1 1 d . . . . .
H42A H 0.571778 0.708977 0.376884 0.082 Uiso 1 1 calc R U . . .
H42B H 0.622286 0.696185 0.437458 0.082 Uiso 1 1 calc R U . . .
H42C H 0.534679 0.648872 0.417181 0.082 Uiso 1 1 calc R U . . .
C43 C 0.3948(4) 0.3274(5) 0.4238(3) 0.0536(17) Uani 1 1 d . . . . .
H43A H 0.382916 0.400940 0.407333 0.080 Uiso 1 1 calc R U . . .
H43B H 0.424675 0.336209 0.461020 0.080 Uiso 1 1 calc R U . . .
H43C H 0.345851 0.287758 0.420692 0.080 Uiso 1 1 calc R U . . .
C44 C 0.3955(4) 0.2347(6) 0.3455(2) 0.0566(18) Uani 1 1 d . . . . .
H44A H 0.372091 0.302059 0.325425 0.068 Uiso 1 1 calc R U . . .
H44B H 0.352472 0.183848 0.346473 0.068 Uiso 1 1 calc R U . . .
C45 C 0.4479(4) 0.1782(5) 0.3193(2) 0.0542(18) Uani 1 1 d . . . . .
H45A H 0.417694 0.157094 0.282868 0.065 Uiso 1 1 calc R U . . .
H45B H 0.490548 0.229248 0.317779 0.065 Uiso 1 1 calc R U . . .
C46 C 0.5186(4) 0.0075(5) 0.3219(2) 0.0560(18) Uani 1 1 d . . . . .
H46A H 0.480854 -0.016026 0.288584 0.084 Uiso 1 1 calc R U . . .
H46B H 0.538763 -0.058132 0.343690 0.084 Uiso 1 1 calc R U . . .
H46C H 0.562070 0.047142 0.314890 0.084 Uiso 1 1 calc R U . . .
C47 C 0.5564(4) 0.1083(5) 0.5708(2) 0.0519(17) Uani 1 1 d . . . . .
H47A H 0.505311 0.071018 0.558844 0.078 Uiso 1 1 calc R U . . .
H47B H 0.548669 0.189174 0.569127 0.078 Uiso 1 1 calc R U . . .
H47C H 0.583642 0.086324 0.607217 0.078 Uiso 1 1 calc R U . . .
C48 C 0.6220(4) -0.0389(5) 0.5433(2) 0.0504(17) Uani 1 1 d . . . . .
H48A H 0.574229 -0.084306 0.528430 0.060 Uiso 1 1 calc R U . . .
H48B H 0.644402 -0.057703 0.581029 0.060 Uiso 1 1 calc R U . . .
C49 C 0.6799(4) -0.0644(5) 0.5153(2) 0.0514(17) Uani 1 1 d . . . . .
H49A H 0.728477 -0.021331 0.531381 0.062 Uiso 1 1 calc R U . . .
H49B H 0.693300 -0.144556 0.519194 0.062 Uiso 1 1 calc R U . . .
C50 C 0.7037(4) -0.0670(5) 0.4332(2) 0.0533(17) Uani 1 1 d . . . . .
H50A H 0.681607 -0.045719 0.396116 0.080 Uiso 1 1 calc R U . . .
H50B H 0.712788 -0.147598 0.435653 0.080 Uiso 1 1 calc R U . . .
H50C H 0.753417 -0.027896 0.448621 0.080 Uiso 1 1 calc R U . . .
O5 O 0.7770(2) 0.9589(3) 0.67483(15) 0.0490(11) Uani 1 1 d . . . . .
O6 O 0.7988(2) 0.7388(3) 0.63953(15) 0.0471(10) Uani 1 1 d . . . . .
C51 C 0.7597(4) 1.0741(5) 0.6677(2) 0.0516(17) Uani 1 1 d . . . . .
H51A H 0.741028 1.091048 0.629960 0.077 Uiso 1 1 calc R U . . .
H51B H 0.807070 1.117403 0.684438 0.077 Uiso 1 1 calc R U . . .
H51C H 0.718921 1.093345 0.683628 0.077 Uiso 1 1 calc R U . . .
C52 C 0.8402(3) 0.9263(5) 0.6568(2) 0.0445(15) Uani 1 1 d . . . . .
H52A H 0.886651 0.973021 0.673560 0.053 Uiso 1 1 calc R U . . .
H52B H 0.825834 0.936710 0.618204 0.053 Uiso 1 1 calc R U . . .
C53 C 0.8589(4) 0.8075(6) 0.6701(2) 0.0553(18) Uani 1 1 d . . . . .
H53 H 0.905050 0.781589 0.695800 0.066 Uiso 1 1 calc R U . . .
C54 C 0.8136(4) 0.6256(6) 0.6532(3) 0.0642(19) Uani 1 1 d . . . . .
H54A H 0.771890 0.579603 0.630068 0.096 Uiso 1 1 calc R U . . .
H54B H 0.815017 0.614502 0.689805 0.096 Uiso 1 1 calc R U . . .
H54C H 0.864096 0.603946 0.649081 0.096 Uiso 1 1 calc R U . . .

loop_
_atom_site_aniso_label
_atom_site_aniso_U_11
_atom_site_aniso_U_22
_atom_site_aniso_U_33
_atom_site_aniso_U_23
_atom_site_aniso_U_13
_atom_site_aniso_U_12
C14 0.022(3) 0.031(3) 0.018(2) -0.001(2) 0.001(2) 0.006(2)
Cl1 0.0311(8) 0.0481(9) 0.0319(7) 0.0054(6) 0.0000(6) 0.0065(7)
K1 0.0373(8) 0.0448(7) 0.0377(7) 0.0031(6) 0.0114(6) -0.0002(6)
N2 0.022(2) 0.026(2) 0.026(2) 0.0034(18) 0.0057(18) -0.0002(19)
Np1 0.02102(12) 0.02452(11) 0.02214(10) -0.00114(9) 0.00420(7) -0.00097(10)
O1 0.043(3) 0.048(3) 0.047(2) -0.001(2) 0.0062(19) -0.003(2)
C15 0.038(4) 0.032(3) 0.030(3) 0.000(2) 0.009(2) 0.003(3)
Cl2 0.0402(9) 0.0359(8) 0.0425(8) -0.0057(6) 0.0196(6) -0.0106(7)
N1 0.019(2) 0.027(2) 0.027(2) 0.0006(18) 0.0049(17) -0.0003(19)
O2 0.055(3) 0.054(3) 0.038(2) 0.004(2) 0.009(2) 0.000(2)
C16 0.036(3) 0.037(3) 0.022(3) -0.002(2) 0.008(2) 0.008(3)
O3 0.051(3) 0.045(3) 0.051(3) 0.008(2) 0.020(2) -0.001(2)
C17 0.031(3) 0.045(4) 0.033(3) 0.004(3) 0.017(2) 0.003(3)
O4 0.036(3) 0.057(3) 0.047(2) 0.005(2) 0.0115(19) 0.007(2)
C18 0.024(3) 0.035(3) 0.034(3) 0.006(2) 0.006(2) -0.004(2)
C13 0.028(3) 0.029(3) 0.022(2) 0.005(2) 0.006(2) 0.008(2)
C4 0.021(3) 0.032(3) 0.026(3) 0.003(2) 0.006(2) -0.009(2)
C5 0.033(3) 0.029(3) 0.028(3) 0.009(2) 0.012(2) -0.004(2)
C6 0.028(3) 0.025(3) 0.028(3) 0.005(2) 0.008(2) 0.003(2)
C1 0.025(3) 0.027(3) 0.026(3) -0.004(2) 0.008(2) -0.010(2)
C2 0.019(3) 0.033(3) 0.021(2) 0.000(2) -0.002(2) -0.001(2)
C3 0.017(3) 0.025(3) 0.028(3) 0.002(2) 0.001(2) 0.001(2)
C7 0.026(3) 0.023(3) 0.022(2) 0.001(2) 0.000(2) 0.000(2)
C12 0.035(3) 0.029(3) 0.029(3) 0.004(2) 0.002(2) -0.003(3)
C11 0.047(4) 0.026(3) 0.034(3) -0.008(2) 0.008(3) -0.007(3)
C10 0.039(4) 0.033(3) 0.026(3) -0.004(2) 0.004(2) 0.009(3)
C9 0.030(3) 0.037(3) 0.028(3) -0.003(3) 0.007(2) 0.000(3)
C8 0.025(3) 0.022(3) 0.024(2) 0.002(2) 0.003(2) 0.002(2)
C31 0.035(3) 0.024(3) 0.024(2) -0.003(2) 0.012(2) -0.001(2)
C32 0.036(3) 0.026(3) 0.031(3) -0.001(2) 0.015(2) 0.003(2)
C33 0.052(4) 0.029(3) 0.038(3) 0.002(3) 0.010(3) 0.002(3)
C34 0.059(5) 0.032(3) 0.050(4) -0.003(3) 0.011(3) -0.016(3)
C35 0.046(4) 0.037(3) 0.034(3) -0.006(3) 0.004(3) -0.009(3)
C36 0.036(4) 0.032(3) 0.028(3) -0.004(2) 0.006(2) -0.004(3)
C40 0.039(4) 0.038(3) 0.027(3) -0.005(2) 0.005(2) -0.005(3)
C41 0.047(4) 0.048(4) 0.033(3) -0.005(3) 0.001(3) -0.006(3)
C42 0.061(5) 0.057(4) 0.032(3) -0.003(3) 0.008(3) -0.002(4)
C37 0.033(4) 0.024(3) 0.037(3) 0.005(2) 0.007(2) 0.005(2)
C39 0.038(4) 0.123(7) 0.030(3) -0.007(4) 0.002(3) 0.000(4)
C38 0.042(4) 0.054(4) 0.074(5) -0.008(4) 0.019(3) 0.003(3)
C19 0.025(3) 0.024(3) 0.024(3) -0.004(2) 0.006(2) -0.001(2)
C20 0.033(3) 0.026(3) 0.032(3) -0.007(2) 0.014(2) -0.003(2)
C21 0.031(3) 0.038(3) 0.034(3) -0.001(3) 0.011(2) 0.002(3)
C22 0.039(4) 0.042(3) 0.040(3) -0.003(3) 0.023(3) -0.004(3)
C23 0.035(4) 0.038(3) 0.027(3) -0.001(2) 0.010(2) -0.003(3)
C24 0.030(3) 0.034(3) 0.023(2) -0.003(2) 0.009(2) -0.006(3)
C28 0.032(3) 0.037(3) 0.023(3) 0.007(2) 0.006(2) 0.007(3)
C30 0.050(4) 0.051(4) 0.050(4) 0.009(3) 0.012(3) 0.007(3)
C29 0.031(4) 0.058(4) 0.050(4) -0.003(3) -0.001(3) 0.004(3)
C25 0.027(3) 0.045(4) 0.040(3) 0.010(3) 0.011(2) 0.006(3)
C26 0.029(4) 0.060(4) 0.044(3) 0.008(3) 0.003(3) 0.009(3)
C27 0.047(4) 0.044(4) 0.072(5) 0.005(3) 0.018(3) 0.008(3)
C43 0.042(4) 0.053(4) 0.071(4) 0.002(3) 0.024(3) 0.005(3)
C44 0.052(5) 0.057(4) 0.050(4) 0.020(3) 0.001(3) -0.001(4)
C45 0.064(5) 0.055(4) 0.036(3) 0.007(3) 0.004(3) -0.015(4)
C46 0.047(4) 0.064(5) 0.058(4) -0.011(4) 0.017(3) -0.008(4)
C47 0.047(4) 0.060(4) 0.050(4) 0.006(3) 0.018(3) -0.004(3)
C48 0.060(5) 0.045(4) 0.041(3) 0.008(3) 0.007(3) -0.010(3)
C49 0.053(5) 0.049(4) 0.044(4) 0.010(3) 0.003(3) 0.001(3)
C50 0.039(4) 0.058(4) 0.066(4) 0.003(3) 0.021(3) 0.002(3)
O5 0.057(3) 0.049(3) 0.046(2) -0.001(2) 0.022(2) 0.009(2)
O6 0.040(3) 0.051(3) 0.047(2) -0.002(2) 0.0090(19) 0.005(2)
C51 0.062(5) 0.047(4) 0.039(3) -0.004(3) 0.006(3) 0.006(3)
C52 0.030(4) 0.065(4) 0.038(3) -0.017(3) 0.010(3) -0.008(3)
C53 0.042(4) 0.055(4) 0.053(4) -0.012(3) -0.009(3) 0.008(3)
C54 0.054(5) 0.054(4) 0.080(5) -0.004(4) 0.012(4) 0.010(4)

loop_
_atom_type_symbol
_atom_type_description
_atom_type_scat_dispersion_real
_atom_type_scat_dispersion_imag
_atom_type_scat_source
C C 0.0033 0.0016 'International Tables Vol C Tables 4.2.6.8 and 6.1.1.4'
H H 0.0000 0.0000 'International Tables Vol C Tables 4.2.6.8 and 6.1.1.4'
Cl Cl 0.1484 0.1585 'International Tables Vol C Tables 4.2.6.8 and 6.1.1.4'
K K 0.2009 0.2494 'International Tables Vol C Tables 4.2.6.8 and 6.1.1.4'
N N 0.0061 0.0033 'International Tables Vol C Tables 4.2.6.8 and 6.1.1.4'
Np Np -11.4937 4.1493 'International Tables Vol C Tables 4.2.6.8 and 6.1.1.4'
O O 0.0106 0.0060 'International Tables Vol C Tables 4.2.6.8 and 6.1.1.4'

loop_
_geom_angle_atom_site_label_1
_geom_angle_atom_site_label_2
_geom_angle_atom_site_label_3
_geom_angle
_geom_angle_site_symmetry_1
_geom_angle_site_symmetry_3
_geom_angle_publ_flag
N2 C14 C15 124.9(5) . . ?
N2 C14 C13 119.0(4) . . ?
C15 C14 C13 116.1(4) . . ?
O1 K1 Cl2 114.82(10) . . ?
O1 K1 O2 60.14(12) . . ?
O1 K1 O3 112.40(12) . . ?
O1 K1 O4 137.47(13) . . ?
O1 K1 C21 71.42(13) . . ?
O1 K1 C22 84.96(14) . . ?
O1 K1 C23 109.59(14) . . ?
O1 K1 C45 43.94(14) . . ?
Cl2 K1 C21 88.65(9) . . ?
Cl2 K1 C22 100.52(10) . . ?
Cl2 K1 C23 87.26(10) . . ?
Cl2 K1 C45 84.29(11) . . ?
O2 K1 Cl2 89.50(9) . . ?
O2 K1 C21 125.20(13) . . ?
O2 K1 C22 144.50(14) . . ?
O2 K1 C23 166.42(14) . . ?
O2 K1 C45 24.48(13) . . ?
O3 K1 Cl2 132.39(10) . . ?
O3 K1 O2 119.65(12) . . ?
O3 K1 O4 60.58(12) . . ?
O3 K1 C21 100.74(12) . . ?
O3 K1 C22 77.66(13) . . ?
O3 K1 C23 71.52(13) . . ?
O3 K1 C45 137.33(14) . . ?
O4 K1 Cl2 87.67(9) . . ?
O4 K1 O2 86.07(13) . . ?
O4 K1 C21 148.48(13) . . ?
O4 K1 C22 127.93(14) . . ?
O4 K1 C23 106.96(13) . . ?
O4 K1 C45 109.69(14) . . ?
C21 K1 C45 101.06(15) . . ?
C22 K1 C21 23.61(12) . . ?
C22 K1 C23 24.81(13) . . ?
C22 K1 C45 122.22(16) . . ?
C23 K1 C21 41.57(13) . . ?
C23 K1 C45 141.94(15) . . ?
C14 N2 Np1 128.8(3) . . ?
C14 N2 C31 113.1(4) . . ?
C31 N2 Np1 117.8(3) . . ?
Cl1 Np1 Cl2 100.09(5) . . ?
Cl1 Np1 C4 96.37(10) . . ?
Cl1 Np1 C5 74.53(11) . . ?
Cl1 Np1 C6 76.51(10) . . ?
Cl1 Np1 C1 100.44(11) . . ?
Cl1 Np1 C2 124.81(10) . . ?
Cl1 Np1 C3 122.60(10) . . ?
N2 Np1 Cl1 101.95(9) . . ?
N2 Np1 Cl2 87.39(9) . . ?
N2 Np1 N1 156.29(13) . . ?
N2 Np1 C4 61.07(13) . . ?
N2 Np1 C5 82.32(13) . . ?
N2 Np1 C6 108.41(13) . . ?
N2 Np1 C1 116.24(13) . . ?
N2 Np1 C2 95.22(13) . . ?
N2 Np1 C3 68.70(13) . . ?
Cl2 Np1 C4 146.90(11) . . ?
Cl2 Np1 C5 167.03(10) . . ?
Cl2 Np1 C6 164.18(10) . . ?
Cl2 Np1 C1 144.31(9) . . ?
Cl2 Np1 C2 133.04(10) . . ?
Cl2 Np1 C3 133.87(10) . . ?
N1 Np1 Cl1 101.61(9) . . ?
N1 Np1 Cl2 85.94(9) . . ?
N1 Np1 C4 118.58(13) . . ?
N1 Np1 C5 106.59(13) . . ?
N1 Np1 C6 79.74(13) . . ?
N1 Np1 C1 61.49(13) . . ?
N1 Np1 C2 73.26(13) . . ?
N1 Np1 C3 100.36(13) . . ?
C4 Np1 C5 27.41(13) . . ?
C4 Np1 C6 48.55(14) . . ?
C4 Np1 C1 57.64(13) . . ?
C5 Np1 C6 27.05(13) . . ?
C1 Np1 C5 48.55(13) . . ?
C1 Np1 C6 27.46(12) . . ?
C2 Np1 C4 48.97(13) . . ?
C2 Np1 C5 56.29(14) . . ?
C2 Np1 C6 48.31(14) . . ?
C2 Np1 C1 27.86(13) . . ?
C2 Np1 C3 27.31(12) . . ?
C3 Np1 C4 28.00(12) . . ?
C3 Np1 C5 48.43(13) . . ?
C3 Np1 C6 56.45(14) . . ?
C3 Np1 C1 49.05(13) . . ?
C43 O1 K1 128.1(4) . . ?
C44 O1 K1 119.2(4) . . ?
C44 O1 C43 111.9(5) . . ?
C14 C15 H2 119.3 . . ?
C16 C15 C14 121.5(5) . . ?
C16 C15 H2 119.3 . . ?
Np1 Cl2 K1 144.21(6) . . ?
C8 N1 Np1 129.0(3) . . ?
C8 N1 C19 111.0(4) . . ?
C19 N1 Np1 119.9(3) . . ?
C45 O2 K1 101.6(3) . . ?
C46 O2 K1 112.9(3) . . ?
C46 O2 C45 112.8(4) . . ?
C15 C16 H3 119.4 . . ?
C17 C16 C15 121.2(5) . . ?
C17 C16 H3 119.4 . . ?
C47 O3 K1 122.9(3) . . ?
C48 O3 K1 117.4(3) . . ?
C48 O3 C47 111.3(4) . . ?
C16 C17 H4 120.6 . . ?
C18 C17 C16 118.8(4) . . ?
C18 C17 H4 120.6 . . ?
C49 O4 K1 114.5(3) . . ?
C49 O4 C50 111.7(5) . . ?
C50 O4 K1 115.5(3) . . ?
C17 C18 H5 119.3 . . ?
C17 C18 C13 121.4(5) . . ?
C13 C18 H5 119.3 . . ?
C14 C13 C4 117.0(4) . . ?
C18 C13 C14 120.7(4) . . ?
C18 C13 C4 122.3(5) . . ?
C13 C4 Np1 110.5(3) . . ?
C5 C4 Np1 77.9(3) . . ?
C5 C4 C13 123.7(4) . . ?
C5 C4 C3 118.4(4) . . ?
C3 C4 Np1 75.7(3) . . ?
C3 C4 C13 117.5(4) . . ?
Np1 C5 H8 120.1 . . ?
C4 C5 Np1 74.7(3) . . ?
C4 C5 H8 119.5 . . ?
C6 C5 Np1 76.7(3) . . ?
C6 C5 C4 121.0(5) . . ?
C6 C5 H8 119.5 . . ?
Np1 C6 H9 120.6 . . ?
C5 C6 Np1 76.3(3) . . ?
C5 C6 H9 119.7 . . ?
C5 C6 C1 120.6(5) . . ?
C1 C6 Np1 74.5(3) . . ?
C1 C6 H9 119.7 . . ?
C6 C1 Np1 78.0(3) . . ?
C6 C1 C2 118.3(4) . . ?
C6 C1 C7 121.3(5) . . ?
C2 C1 Np1 75.6(3) . . ?
C2 C1 C7 120.3(4) . . ?
C7 C1 Np1 112.0(3) . . ?
Np1 C2 H11 118.5 . . ?
C1 C2 Np1 76.5(3) . . ?
C1 C2 H11 119.4 . . ?
C3 C2 Np1 76.4(3) . . ?
C3 C2 C1 121.2(4) . . ?
C3 C2 H11 119.4 . . ?
Np1 C3 H12 118.4 . . ?
C4 C3 Np1 76.3(3) . . ?
C4 C3 H12 119.8 . . ?
C2 C3 Np1 76.3(3) . . ?
C2 C3 C4 120.4(5) . . ?
C2 C3 H12 119.8 . . ?
C12 C7 C1 121.0(4) . . ?
C12 C7 C8 122.1(4) . . ?
C8 C7 C1 116.9(4) . . ?
C7 C12 H14 119.9 . . ?
C11 C12 C7 120.3(5) . . ?
C11 C12 H14 119.9 . . ?
C12 C11 H15 120.6 . . ?
C10 C11 C12 118.8(5) . . ?
C10 C11 H15 120.6 . . ?
C11 C10 H16 119.2 . . ?
C11 C10 C9 121.6(5) . . ?
C9 C10 H16 119.2 . . ?
C10 C9 H17 119.1 . . ?
C10 C9 C8 121.9(5) . . ?
C8 C9 H17 119.1 . . ?
N1 C8 C7 119.6(4) . . ?
N1 C8 C9 125.0(4) . . ?
C9 C8 C7 115.3(4) . . ?
C32 C31 N2 118.9(4) . . ?
C32 C31 C36 120.9(5) . . ?
C36 C31 N2 120.2(4) . . ?
C31 C32 C33 118.4(5) . . ?
C31 C32 C37 121.4(5) . . ?
C33 C32 C37 120.3(5) . . ?
C32 C33 H21 119.3 . . ?
C34 C33 C32 121.5(5) . . ?
C34 C33 H21 119.3 . . ?
C33 C34 H22 120.2 . . ?
C35 C34 C33 119.5(5) . . ?
C35 C34 H22 120.2 . . ?
C34 C35 H23 119.2 . . ?
C34 C35 C36 121.6(5) . . ?
C36 C35 H23 119.2 . . ?
C31 C36 C35 118.1(5) . . ?
C31 C36 C40 121.8(5) . . ?
C35 C36 C40 120.1(5) . . ?
C36 C40 H25 107.7 . . ?
C36 C40 C41 112.7(4) . . ?
C36 C40 C42 111.0(5) . . ?
C41 C40 H25 107.7 . . ?
C41 C40 C42 109.7(4) . . ?
C42 C40 H25 107.7 . . ?
C40 C41 H26A 109.5 . . ?
C40 C41 H26B 109.5 . . ?
C40 C41 H26C 109.5 . . ?
H26A C41 H26B 109.5 . . ?
H26A C41 H26C 109.5 . . ?
H26B C41 H26C 109.5 . . ?
C40 C42 H27A 109.5 . . ?
C40 C42 H27B 109.5 . . ?
C40 C42 H27C 109.5 . . ?
H27A C42 H27B 109.5 . . ?
H27A C42 H27C 109.5 . . ?
H27B C42 H27C 109.5 . . ?
C32 C37 H28 107.9 . . ?
C32 C37 C39 110.5(4) . . ?
C39 C37 H28 107.9 . . ?
C38 C37 C32 112.6(4) . . ?
C38 C37 H28 107.9 . . ?
C38 C37 C39 110.0(5) . . ?
C37 C39 H29A 109.5 . . ?
C37 C39 H29B 109.5 . . ?
C37 C39 H29C 109.5 . . ?
H29A C39 H29B 109.5 . . ?
H29A C39 H29C 109.5 . . ?
H29B C39 H29C 109.5 . . ?
C37 C38 H30A 109.5 . . ?
C37 C38 H30B 109.5 . . ?
C37 C38 H30C 109.5 . . ?
H30A C38 H30B 109.5 . . ?
H30A C38 H30C 109.5 . . ?
H30B C38 H30C 109.5 . . ?
C20 C19 N1 120.0(4) . . ?
C24 C19 N1 119.8(4) . . ?
C24 C19 C20 120.2(4) . . ?
C19 C20 C25 123.4(4) . . ?
C21 C20 C19 118.0(5) . . ?
C21 C20 C25 118.6(5) . . ?
K1 C21 H33 106.4 . . ?
C20 C21 K1 94.6(3) . . ?
C20 C21 H33 118.9 . . ?
C22 C21 K1 69.2(3) . . ?
C22 C21 C20 122.2(5) . . ?
C22 C21 H33 118.9 . . ?
K1 C22 H34 100.6 . . ?
C21 C22 K1 87.1(3) . . ?
C21 C22 H34 120.5 . . ?
C21 C22 C23 119.0(5) . . ?
C23 C22 K1 82.1(3) . . ?
C23 C22 H34 120.5 . . ?
K1 C23 H35 102.1 . . ?
C22 C23 K1 73.1(3) . . ?
C22 C23 H35 119.3 . . ?
C24 C23 K1 94.9(3) . . ?
C24 C23 C22 121.5(5) . . ?
C24 C23 H35 119.3 . . ?
C19 C24 C28 121.5(4) . . ?
C23 C24 C19 119.0(5) . . ?
C23 C24 C28 119.6(5) . . ?
C24 C28 H37 107.9 . . ?
C24 C28 C30 113.0(5) . . ?
C24 C28 C29 111.3(4) . . ?
C30 C28 H37 107.9 . . ?
C29 C28 H37 107.9 . . ?
C29 C28 C30 108.7(5) . . ?
C28 C30 H38A 109.5 . . ?
C28 C30 H38B 109.5 . . ?
C28 C30 H38C 109.5 . . ?
H38A C30 H38B 109.5 . . ?
H38A C30 H38C 109.5 . . ?
H38B C30 H38C 109.5 . . ?
C28 C29 H39A 109.5 . . ?
C28 C29 H39B 109.5 . . ?
C28 C29 H39C 109.5 . . ?
H39A C29 H39B 109.5 . . ?
H39A C29 H39C 109.5 . . ?
H39B C29 H39C 109.5 . . ?
C20 C25 H40 107.4 . . ?
C20 C25 C26 110.8(5) . . ?
C20 C25 C27 112.4(5) . . ?
C26 C25 H40 107.4 . . ?
C27 C25 H40 107.4 . . ?
C27 C25 C26 111.2(5) . . ?
C25 C26 H41A 109.5 . . ?
C25 C26 H41B 109.5 . . ?
C25 C26 H41C 109.5 . . ?
H41A C26 H41B 109.5 . . ?
H41A C26 H41C 109.5 . . ?
H41B C26 H41C 109.5 . . ?
C25 C27 H42A 109.5 . . ?
C25 C27 H42B 109.5 . . ?
C25 C27 H42C 109.5 . . ?
H42A C27 H42B 109.5 . . ?
H42A C27 H42C 109.5 . . ?
H42B C27 H42C 109.5 . . ?
O1 C43 H43A 109.5 . . ?
O1 C43 H43B 109.5 . . ?
O1 C43 H43C 109.5 . . ?
H43A C43 H43B 109.5 . . ?
H43A C43 H43C 109.5 . . ?
H43B C43 H43C 109.5 . . ?
O1 C44 H44A 109.9 . . ?
O1 C44 H44B 109.9 . . ?
O1 C44 C45 109.1(5) . . ?
H44A C44 H44B 108.3 . . ?
C45 C44 H44A 109.9 . . ?
C45 C44 H44B 109.9 . . ?
K1 C45 H45A 161.2 . . ?
K1 C45 H45B 73.0 . . ?
O2 C45 K1 53.9(3) . . ?
O2 C45 C44 108.4(5) . . ?
O2 C45 H45A 110.0 . . ?
O2 C45 H45B 110.0 . . ?
C44 C45 K1 86.3(3) . . ?
C44 C45 H45A 110.0 . . ?
C44 C45 H45B 110.0 . . ?
H45A C45 H45B 108.4 . . ?
O2 C46 H46A 109.5 . . ?
O2 C46 H46B 109.5 . . ?
O2 C46 H46C 109.5 . . ?
H46A C46 H46B 109.5 . . ?
H46A C46 H46C 109.5 . . ?
H46B C46 H46C 109.5 . . ?
O3 C47 H47A 109.5 . . ?
O3 C47 H47B 109.5 . . ?
O3 C47 H47C 109.5 . . ?
H47A C47 H47B 109.5 . . ?
H47A C47 H47C 109.5 . . ?
H47B C47 H47C 109.5 . . ?
O3 C48 H48A 109.7 . . ?
O3 C48 H48B 109.7 . . ?
O3 C48 C49 109.6(5) . . ?
H48A C48 H48B 108.2 . . ?
C49 C48 H48A 109.7 . . ?
C49 C48 H48B 109.7 . . ?
O4 C49 C48 111.2(5) . . ?
O4 C49 H49A 109.4 . . ?
O4 C49 H49B 109.4 . . ?
C48 C49 H49A 109.4 . . ?
C48 C49 H49B 109.4 . . ?
H49A C49 H49B 108.0 . . ?
O4 C50 H50A 109.5 . . ?
O4 C50 H50B 109.5 . . ?
O4 C50 H50C 109.5 . . ?
H50A C50 H50B 109.5 . . ?
H50A C50 H50C 109.5 . . ?
H50B C50 H50C 109.5 . . ?
C52 O5 C51 112.8(5) . . ?
C53 O6 C54 111.5(5) . . ?
O5 C51 H51A 109.5 . . ?
O5 C51 H51B 109.5 . . ?
O5 C51 H51C 109.5 . . ?
H51A C51 H51B 109.5 . . ?
H51A C51 H51C 109.5 . . ?
H51B C51 H51C 109.5 . . ?
O5 C52 H52A 109.8 . . ?
O5 C52 H52B 109.8 . . ?
O5 C52 C53 109.2(5) . . ?
H52A C52 H52B 108.3 . . ?
C53 C52 H52A 109.8 . . ?
C53 C52 H52B 109.8 . . ?
O6 C53 C52 110.4(5) . . ?
O6 C53 H53 124.8 . . ?
C52 C53 H53 124.8 . . ?
O6 C54 H54A 109.5 . . ?
O6 C54 H54B 109.5 . . ?
O6 C54 H54C 109.5 . . ?
H54A C54 H54B 109.5 . . ?
H54A C54 H54C 109.5 . . ?
H54B C54 H54C 109.5 . . ?

loop_
_geom_bond_atom_site_label_1
_geom_bond_atom_site_label_2
_geom_bond_distance
_geom_bond_site_symmetry_2
_geom_bond_publ_flag
C14 N2 1.384(6) . ?
C14 C15 1.408(6) . ?
C14 C13 1.422(7) . ?
Cl1 Np1 2.6268(13) . ?
K1 O1 2.718(4) . ?
K1 Cl2 2.9968(17) . ?
K1 O2 2.814(4) . ?
K1 O3 2.776(4) . ?
K1 O4 2.779(4) . ?
K1 C21 3.402(5) . ?
K1 C22 3.185(5) . ?
K1 C23 3.297(5) . ?
K1 C45 3.411(6) . ?
N2 Np1 2.483(4) . ?
N2 C31 1.454(6) . ?
Np1 Cl2 2.6740(13) . ?
Np1 N1 2.494(4) . ?
Np1 C4 2.921(5) . ?
Np1 C5 2.961(5) . ?
Np1 C6 2.966(5) . ?
Np1 C1 2.922(5) . ?
Np1 C2 2.911(5) . ?
Np1 C3 2.913(5) . ?
O1 C43 1.435(7) . ?
O1 C44 1.428(7) . ?
C15 H2 0.9500 . ?
C15 C16 1.382(7) . ?
N1 C8 1.398(6) . ?
N1 C19 1.432(6) . ?
O2 C45 1.443(7) . ?
O2 C46 1.437(7) . ?
C16 H3 0.9500 . ?
C16 C17 1.379(7) . ?
O3 C47 1.435(6) . ?
O3 C48 1.427(7) . ?
C17 H4 0.9500 . ?
C17 C18 1.369(7) . ?
O4 C49 1.418(6) . ?
O4 C50 1.435(6) . ?
C18 H5 0.9500 . ?
C18 C13 1.393(7) . ?
C13 C4 1.482(7) . ?
C4 C5 1.394(7) . ?
C4 C3 1.411(6) . ?
C5 H8 0.9500 . ?
C5 C6 1.386(6) . ?
C6 H9 0.9500 . ?
C6 C1 1.398(6) . ?
C1 C2 1.405(7) . ?
C1 C7 1.490(6) . ?
C2 H11 0.9500 . ?
C2 C3 1.375(6) . ?
C3 H12 0.9500 . ?
C7 C12 1.400(7) . ?
C7 C8 1.426(6) . ?
C12 H14 0.9500 . ?
C12 C11 1.387(7) . ?
C11 H15 0.9500 . ?
C11 C10 1.374(7) . ?
C10 H16 0.9500 . ?
C10 C9 1.393(7) . ?
C9 H17 0.9500 . ?
C9 C8 1.408(6) . ?
C31 C32 1.400(7) . ?
C31 C36 1.410(7) . ?
C32 C33 1.404(7) . ?
C32 C37 1.521(7) . ?
C33 H21 0.9500 . ?
C33 C34 1.387(8) . ?
C34 H22 0.9500 . ?
C34 C35 1.367(8) . ?
C35 H23 0.9500 . ?
C35 C36 1.412(7) . ?
C36 C40 1.521(7) . ?
C40 H25 1.0000 . ?
C40 C41 1.531(8) . ?
C40 C42 1.539(7) . ?
C41 H26A 0.9800 . ?
C41 H26B 0.9800 . ?
C41 H26C 0.9800 . ?
C42 H27A 0.9800 . ?
C42 H27B 0.9800 . ?
C42 H27C 0.9800 . ?
C37 H28 1.0000 . ?
C37 C39 1.522(7) . ?
C37 C38 1.514(7) . ?
C39 H29A 0.9800 . ?
C39 H29B 0.9800 . ?
C39 H29C 0.9800 . ?
C38 H30A 0.9800 . ?
C38 H30B 0.9800 . ?
C38 H30C 0.9800 . ?
C19 C20 1.416(7) . ?
C19 C24 1.408(7) . ?
C20 C21 1.411(7) . ?
C20 C25 1.510(7) . ?
C21 H33 0.9500 . ?
C21 C22 1.364(7) . ?
C22 H34 0.9500 . ?
C22 C23 1.397(7) . ?
C23 H35 0.9500 . ?
C23 C24 1.393(7) . ?
C24 C28 1.515(7) . ?
C28 H37 1.0000 . ?
C28 C30 1.532(7) . ?
C28 C29 1.525(7) . ?
C30 H38A 0.9800 . ?
C30 H38B 0.9800 . ?
C30 H38C 0.9800 . ?
C29 H39A 0.9800 . ?
C29 H39B 0.9800 . ?
C29 H39C 0.9800 . ?
C25 H40 1.0000 . ?
C25 C26 1.524(8) . ?
C25 C27 1.523(7) . ?
C26 H41A 0.9800 . ?
C26 H41B 0.9800 . ?
C26 H41C 0.9800 . ?
C27 H42A 0.9800 . ?
C27 H42B 0.9800 . ?
C27 H42C 0.9800 . ?
C43 H43A 0.9800 . ?
C43 H43B 0.9800 . ?
C43 H43C 0.9800 . ?
C44 H44A 0.9900 . ?
C44 H44B 0.9900 . ?
C44 C45 1.496(9) . ?
C45 H45A 0.9900 . ?
C45 H45B 0.9900 . ?
C46 H46A 0.9800 . ?
C46 H46B 0.9800 . ?
C46 H46C 0.9800 . ?
C47 H47A 0.9800 . ?
C47 H47B 0.9800 . ?
C47 H47C 0.9800 . ?
C48 H48A 0.9900 . ?
C48 H48B 0.9900 . ?
C48 C49 1.485(8) . ?
C49 H49A 0.9900 . ?
C49 H49B 0.9900 . ?
C50 H50A 0.9800 . ?
C50 H50B 0.9800 . ?
C50 H50C 0.9800 . ?
O5 C51 1.417(7) . ?
O5 C52 1.417(6) . ?
O6 C53 1.404(7) . ?
O6 C54 1.411(7) . ?
C51 H51A 0.9800 . ?
C51 H51B 0.9800 . ?
C51 H51C 0.9800 . ?
C52 H52A 0.9900 . ?
C52 H52B 0.9900 . ?
C52 C53 1.484(8) . ?
C53 H53 0.9500 . ?
C54 H54A 0.9800 . ?
C54 H54B 0.9800 . ?
C54 H54C 0.9800 . ?

loop_
_geom_torsion_atom_site_label_1
_geom_torsion_atom_site_label_2
_geom_torsion_atom_site_label_3
_geom_torsion_atom_site_label_4
_geom_torsion
_geom_torsion_site_symmetry_1
_geom_torsion_site_symmetry_2
_geom_torsion_site_symmetry_3
_geom_torsion_site_symmetry_4
_geom_torsion_publ_flag
C14 N2 C31 C32 89.3(5) . . . . ?
C14 N2 C31 C36 -90.2(5) . . . . ?
C14 C15 C16 C17 0.0(8) . . . . ?
C14 C13 C4 Np1 -17.5(5) . . . . ?
C14 C13 C4 C5 -106.3(5) . . . . ?
C14 C13 C4 C3 66.6(6) . . . . ?
K1 O1 C44 C45 -14.5(6) . . . . ?
K1 O2 C45 C44 -70.9(5) . . . . ?
K1 O3 C48 C49 39.8(6) . . . . ?
K1 O4 C49 C48 49.3(6) . . . . ?
K1 C21 C22 C23 79.3(5) . . . . ?
K1 C22 C23 C24 85.3(5) . . . . ?
K1 C23 C24 C19 73.5(5) . . . . ?
K1 C23 C24 C28 -107.0(4) . . . . ?
N2 C14 C15 C16 175.0(5) . . . . ?
N2 C14 C13 C18 -173.7(5) . . . . ?
N2 C14 C13 C4 7.1(7) . . . . ?
N2 C31 C32 C33 179.5(4) . . . . ?
N2 C31 C32 C37 1.3(7) . . . . ?
N2 C31 C36 C35 -179.2(4) . . . . ?
N2 C31 C36 C40 1.0(7) . . . . ?
Np1 N2 C31 C32 -96.1(4) . . . . ?
Np1 N2 C31 C36 84.4(5) . . . . ?
Np1 N1 C8 C7 -7.2(6) . . . . ?
Np1 N1 C8 C9 173.0(4) . . . . ?
Np1 N1 C19 C20 -86.5(5) . . . . ?
Np1 N1 C19 C24 95.9(5) . . . . ?
Np1 C4 C5 C6 63.7(4) . . . . ?
Np1 C4 C3 C2 -64.8(4) . . . . ?
Np1 C5 C6 C1 62.4(4) . . . . ?
Np1 C6 C1 C2 66.3(4) . . . . ?
Np1 C6 C1 C7 -108.6(4) . . . . ?
Np1 C1 C2 C3 64.7(4) . . . . ?
Np1 C1 C7 C12 -174.2(4) . . . . ?
Np1 C1 C7 C8 8.7(5) . . . . ?
Np1 C2 C3 C4 64.8(4) . . . . ?
O1 C44 C45 K1 10.0(4) . . . . ?
O1 C44 C45 O2 60.0(7) . . . . ?
C15 C14 N2 Np1 -167.3(4) . . . . ?
C15 C14 N2 C31 6.5(7) . . . . ?
C15 C14 C13 C18 5.4(7) . . . . ?
C15 C14 C13 C4 -173.8(4) . . . . ?
C15 C16 C17 C18 2.9(8) . . . . ?
N1 C19 C20 C21 -173.3(4) . . . . ?
N1 C19 C20 C25 6.1(7) . . . . ?
N1 C19 C24 C23 173.5(4) . . . . ?
N1 C19 C24 C28 -6.0(7) . . . . ?
C16 C17 C18 C13 -1.5(8) . . . . ?
O3 C48 C49 O4 -58.9(7) . . . . ?
C17 C18 C13 C14 -2.8(8) . . . . ?
C17 C18 C13 C4 176.4(5) . . . . ?
C18 C13 C4 Np1 163.4(4) . . . . ?
C18 C13 C4 C5 74.6(7) . . . . ?
C18 C13 C4 C3 -112.5(5) . . . . ?
C13 C14 N2 Np1 11.7(6) . . . . ?
C13 C14 N2 C31 -174.4(4) . . . . ?
C13 C14 C15 C16 -4.1(7) . . . . ?
C13 C4 C5 Np1 106.7(4) . . . . ?
C13 C4 C5 C6 170.4(5) . . . . ?
C13 C4 C3 Np1 -105.9(4) . . . . ?
C13 C4 C3 C2 -170.7(4) . . . . ?
C4 C5 C6 Np1 -62.7(4) . . . . ?
C4 C5 C6 C1 -0.3(7) . . . . ?
C5 C4 C3 Np1 67.4(4) . . . . ?
C5 C4 C3 C2 2.6(7) . . . . ?
C5 C6 C1 Np1 -63.3(4) . . . . ?
C5 C6 C1 C2 3.0(7) . . . . ?
C5 C6 C1 C7 -171.8(5) . . . . ?
C6 C1 C2 Np1 -67.6(4) . . . . ?
C6 C1 C2 C3 -2.9(7) . . . . ?
C6 C1 C7 C12 -85.1(6) . . . . ?
C6 C1 C7 C8 97.7(6) . . . . ?
C1 C2 C3 Np1 -64.7(4) . . . . ?
C1 C2 C3 C4 0.1(7) . . . . ?
C1 C7 C12 C11 -177.2(5) . . . . ?
C1 C7 C8 N1 -2.7(7) . . . . ?
C1 C7 C8 C9 177.1(4) . . . . ?
C2 C1 C7 C12 100.1(6) . . . . ?
C2 C1 C7 C8 -77.0(6) . . . . ?
C3 C4 C5 Np1 -66.2(4) . . . . ?
C3 C4 C5 C6 -2.5(7) . . . . ?
C7 C1 C2 Np1 107.3(4) . . . . ?
C7 C1 C2 C3 172.0(4) . . . . ?
C7 C12 C11 C10 0.6(8) . . . . ?
C12 C7 C8 N1 -179.8(4) . . . . ?
C12 C7 C8 C9 0.0(7) . . . . ?
C12 C11 C10 C9 -0.7(8) . . . . ?
C11 C10 C9 C8 0.5(8) . . . . ?
C10 C9 C8 N1 179.6(5) . . . . ?
C10 C9 C8 C7 -0.1(7) . . . . ?
C8 N1 C19 C20 90.3(5) . . . . ?
C8 N1 C19 C24 -87.3(5) . . . . ?
C8 C7 C12 C11 -0.2(8) . . . . ?
C31 C32 C33 C34 -0.2(8) . . . . ?
C31 C32 C37 C39 108.5(6) . . . . ?
C31 C32 C37 C38 -128.1(5) . . . . ?
C31 C36 C40 C41 -119.3(5) . . . . ?
C31 C36 C40 C42 117.2(5) . . . . ?
C32 C31 C36 C35 1.3(7) . . . . ?
C32 C31 C36 C40 -178.5(4) . . . . ?
C32 C33 C34 C35 0.9(9) . . . . ?
C33 C32 C37 C39 -69.8(6) . . . . ?
C33 C32 C37 C38 53.6(6) . . . . ?
C33 C34 C35 C36 -0.5(9) . . . . ?
C34 C35 C36 C31 -0.6(8) . . . . ?
C34 C35 C36 C40 179.3(5) . . . . ?
C35 C36 C40 C41 60.9(6) . . . . ?
C35 C36 C40 C42 -62.6(7) . . . . ?
C36 C31 C32 C33 -1.0(7) . . . . ?
C36 C31 C32 C37 -179.2(4) . . . . ?
C37 C32 C33 C34 178.1(5) . . . . ?
C19 N1 C8 C7 176.3(4) . . . . ?
C19 N1 C8 C9 -3.4(7) . . . . ?
C19 C20 C21 K1 -69.2(4) . . . . ?
C19 C20 C21 C22 -0.8(8) . . . . ?
C19 C20 C25 C26 113.7(5) . . . . ?
C19 C20 C25 C27 -121.1(5) . . . . ?
C19 C24 C28 C30 -133.0(5) . . . . ?
C19 C24 C28 C29 104.4(5) . . . . ?
C20 C19 C24 C23 -4.1(7) . . . . ?
C20 C19 C24 C28 176.4(4) . . . . ?
C20 C21 C22 K1 -82.2(5) . . . . ?
C20 C21 C22 C23 -2.8(8) . . . . ?
C21 C20 C25 C26 -66.8(6) . . . . ?
C21 C20 C25 C27 58.3(7) . . . . ?
C21 C22 C23 K1 -82.3(5) . . . . ?
C21 C22 C23 C24 3.1(8) . . . . ?
C22 C23 C24 C19 0.4(8) . . . . ?
C22 C23 C24 C28 179.8(5) . . . . ?
C23 C24 C28 C30 47.6(6) . . . . ?
C23 C24 C28 C29 -75.0(6) . . . . ?
C24 C19 C20 C21 4.3(7) . . . . ?
C24 C19 C20 C25 -176.3(5) . . . . ?
C25 C20 C21 K1 111.4(4) . . . . ?
C25 C20 C21 C22 179.7(5) . . . . ?
C43 O1 C44 C45 175.3(5) . . . . ?
C46 O2 C45 K1 -121.2(5) . . . . ?
C46 O2 C45 C44 167.9(5) . . . . ?
C47 O3 C48 C49 -170.9(5) . . . . ?
C50 O4 C49 C48 -177.0(5) . . . . ?
O5 C52 C53 O6 69.8(6) . . . . ?
C51 O5 C52 C53 174.9(5) . . . . ?
C54 O6 C53 C52 -177.4(5) . . . . ?
